data_4072002
loop_
_publ_author_name
'Krieck, Sven'
'G\"orls, Helmar'
'Westerhausen, Matthias'

_publ_section_title
;
 Synthesis and Properties of Calcium Tetraorganylalanates with
 [Me4&#x2212;nAlPhn]&#x2212;Anions
;
_journal_issue 19
_journal_name_full Organometallics
_journal_page_first 5052
_journal_paper_doi 10.1021/om800509p
_journal_volume 27
_journal_year 2008
_chemical_formula_moiety 'C24 H48 Ca O6, 2(C9 H14 Al), 2(C7 H8)'
_chemical_formula_sum 'C56 H92 Al2 Ca O6'
_chemical_formula_weight 955.34
_chemical_name_systematic
; 
 ? 
;
_space_group_IT_number 14
_symmetry_cell_setting monoclinic
_symmetry_space_group_name_Hall '-P 2yn'
_symmetry_space_group_name_H-M 'P 1 21/n 1'
_atom_sites_solution_hydrogens geom
_atom_sites_solution_primary direct
_atom_sites_solution_secondary difmap
_audit_creation_method SHELXL-97
_cell_angle_alpha 90.00
_cell_angle_beta 93.245(1)
_cell_angle_gamma 90.00
_cell_formula_units_Z 2
_cell_length_a 12.5891(3)
_cell_length_b 16.7864(3)
_cell_length_c 13.8631(3)
_cell_measurement_reflns_used 20524
_cell_measurement_temperature 183(2)
_cell_measurement_theta_max 27.48
_cell_measurement_theta_min 2.45
_cell_volume 2924.93(11)
_computing_cell_refinement DENZO
_computing_data_collection COLLECT
_computing_data_reduction DENZO
_computing_molecular_graphics SHELXTL/PC
_computing_publication_material SHELXL-97
_computing_structure_refinement 'SHELXL-97 (Sheldrick, 1997)'
_computing_structure_solution 'SHELXS-97 (Sheldrick, 1990)'
_diffrn_ambient_temperature 183(2)
_diffrn_measured_fraction_theta_full 0.996
_diffrn_measured_fraction_theta_max 0.996
_diffrn_measurement_device_type KappaCCD
_diffrn_measurement_method 'phi- + omega-scan'
_diffrn_radiation_monochromator graphite
_diffrn_radiation_source 'fine-focus sealed tube'
_diffrn_radiation_type MoK\a
_diffrn_radiation_wavelength 0.71073
_diffrn_reflns_av_R_equivalents 0.0373
_diffrn_reflns_av_sigmaI/netI 0.0389
_diffrn_reflns_limit_h_max 13
_diffrn_reflns_limit_h_min -16
_diffrn_reflns_limit_k_max 21
_diffrn_reflns_limit_k_min -21
_diffrn_reflns_limit_l_max 17
_diffrn_reflns_limit_l_min -17
_diffrn_reflns_number 20524
_diffrn_reflns_theta_full 27.48
_diffrn_reflns_theta_max 27.48
_diffrn_reflns_theta_min 2.45
_exptl_absorpt_coefficient_mu 0.181
_exptl_absorpt_correction_type none
_exptl_crystal_colour colourless
_exptl_crystal_density_diffrn 1.085
_exptl_crystal_density_method 'not measured'
_exptl_crystal_description prism
_exptl_crystal_F_000 1044
_exptl_crystal_size_max 0.04
_exptl_crystal_size_mid 0.04
_exptl_crystal_size_min 0.04
_refine_diff_density_max 0.490
_refine_diff_density_min -0.312
_refine_diff_density_rms 0.094
_refine_ls_extinction_method none
_refine_ls_goodness_of_fit_ref 0.992
_refine_ls_hydrogen_treatment constr
_refine_ls_matrix_type full
_refine_ls_number_parameters 299
_refine_ls_number_reflns 6676
_refine_ls_number_restraints 0
_refine_ls_restrained_S_all 0.992
_refine_ls_R_factor_all 0.0678
_refine_ls_R_factor_gt 0.0455
_refine_ls_shift/su_max 0.001
_refine_ls_shift/su_mean 0.000
_refine_ls_structure_factor_coef Fsqd
_refine_ls_weighting_details 'calc w=1/[\s^2^(Fo^2^)+(0.0613P)^2^+1.0066P] where P=(Fo^2^+2Fc^2^)/3'
_refine_ls_weighting_scheme calc
_refine_ls_wR_factor_gt 0.1123
_refine_ls_wR_factor_ref 0.1254
_reflns_number_gt 5121
_reflns_number_total 6676
_reflns_threshold_expression >2sigma(I)
_cod_data_source_file om800509p_si_001.cif
_cod_data_source_block FO3399
_cod_depositor_comments
;
The following automatic conversions were performed:

'_exptl_absorpt_correction_type' value 'NONE' changed to 'none'
according to /home/saulius/struct/CIF-dictionaries/cif_core.dic
dictionary named 'cif_core.dic' version 2.4.1 from 2010-06-29.

Automatic conversion script
Id: cif_fix_values 1715 2011-07-08 13:25:40Z adriana 
;
_cod_original_sg_symbol_Hall -P2yn
_cod_original_sg_symbol_H-M P2(1)/n
_cod_database_code 4072002

loop_
_symmetry_equiv_pos_as_xyz
'x, y, z'
'-x+1/2, y+1/2, -z+1/2'
'-x, -y, -z'
'x-1/2, -y-1/2, z-1/2'

loop_
_atom_site_label
_atom_site_type_symbol
_atom_site_fract_x
_atom_site_fract_y
_atom_site_fract_z
_atom_site_U_iso_or_equiv
_atom_site_adp_type
_atom_site_occupancy
_atom_site_symmetry_multiplicity
_atom_site_calc_flag
_atom_site_refinement_flags
Al Al -0.02224(4) 0.25602(3) -0.07852(4) 0.03630(14) Uani 1 1 d .
C1 C 0.11408(16) 0.19983(13) -0.10354(17) 0.0577(5) Uani 1 1 d .
H1A H 0.1678 0.2124 -0.0518 0.087 Uiso 1 1 calc R
H1B H 0.1393 0.2174 -0.1657 0.087 Uiso 1 1 calc R
H1C H 0.1018 0.1422 -0.1054 0.087 Uiso 1 1 calc R
C2 C -0.07307(17) 0.22175(14) 0.04887(14) 0.0557(5) Uani 1 1 d .
H2A H -0.0210 0.2376 0.1005 0.084 Uiso 1 1 calc R
H2B H -0.0816 0.1637 0.0494 0.084 Uiso 1 1 calc R
H2C H -0.1416 0.2471 0.0592 0.084 Uiso 1 1 calc R
C3 C -0.00599(16) 0.37426(11) -0.08623(15) 0.0487(4) Uani 1 1 d .
H3A H 0.0333 0.3936 -0.0278 0.073 Uiso 1 1 calc R
H3B H -0.0765 0.3992 -0.0916 0.073 Uiso 1 1 calc R
H3C H 0.0332 0.3879 -0.1431 0.073 Uiso 1 1 calc R
C4 C -0.13348(14) 0.22610(10) -0.18310(12) 0.0369(4) Uani 1 1 d .
C5 C -0.11779(17) 0.16982(13) -0.25415(15) 0.0563(5) Uani 1 1 d .
H5A H -0.0517 0.1424 -0.2529 0.068 Uiso 1 1 calc R
C6 C -0.1941(2) 0.15162(18) -0.32702(18) 0.0791(8) Uani 1 1 d .
H6A H -0.1789 0.1132 -0.3746 0.095 Uiso 1 1 calc R
C7 C -0.2910(2) 0.18864(18) -0.33081(17) 0.0728(7) Uani 1 1 d .
H7A H -0.3433 0.1762 -0.3806 0.087 Uiso 1 1 calc R
C8 C -0.31145(18) 0.24368(15) -0.26194(17) 0.0629(6) Uani 1 1 d .
H8A H -0.3787 0.2695 -0.2632 0.075 Uiso 1 1 calc R
C9 C -0.23380(16) 0.26213(12) -0.18969(15) 0.0503(5) Uani 1 1 d .
H9A H -0.2498 0.3009 -0.1428 0.060 Uiso 1 1 calc R
Ca Ca 0.5000 0.0000 0.0000 0.02545(11) Uani 1 2 d S
O1 O 0.43495(9) 0.03390(7) -0.15583(8) 0.0351(3) Uani 1 1 d .
O2 O 0.52079(10) 0.13585(7) 0.03505(9) 0.0418(3) Uani 1 1 d .
O3 O 0.32949(9) 0.00866(7) 0.05781(9) 0.0387(3) Uani 1 1 d .
C10 C 0.32542(14) 0.05523(12) -0.18447(14) 0.0463(4) Uani 1 1 d .
H10A H 0.2904 0.0807 -0.1303 0.056 Uiso 1 1 calc R
H10B H 0.2841 0.0075 -0.2053 0.056 Uiso 1 1 calc R
C11 C 0.33381(17) 0.11258(12) -0.26707(13) 0.0491(5) Uani 1 1 d .
H11A H 0.3493 0.1673 -0.2436 0.059 Uiso 1 1 calc R
H11B H 0.2679 0.1131 -0.3095 0.059 Uiso 1 1 calc R
C12 C 0.42649(17) 0.07820(13) -0.31862(13) 0.0528(5) Uani 1 1 d .
H12A H 0.4034 0.0331 -0.3608 0.063 Uiso 1 1 calc R
H12B H 0.4603 0.1193 -0.3580 0.063 Uiso 1 1 calc R
C13 C 0.50131(15) 0.05057(12) -0.23657(12) 0.0452(4) Uani 1 1 d .
H13A H 0.5397 0.0020 -0.2552 0.054 Uiso 1 1 calc R
H13B H 0.5541 0.0925 -0.2188 0.054 Uiso 1 1 calc R
C14 C 0.4924(2) 0.19978(12) -0.03163(18) 0.0720(7) Uani 1 1 d .
H14A H 0.4145 0.2004 -0.0460 0.086 Uiso 1 1 calc R
H14B H 0.5276 0.1918 -0.0930 0.086 Uiso 1 1 calc R
C15 C 0.5264(3) 0.27456(14) 0.0121(2) 0.0803(8) Uani 1 1 d .
H15A H 0.4648 0.3041 0.0355 0.096 Uiso 1 1 calc R
H15B H 0.5621 0.3082 -0.0349 0.096 Uiso 1 1 calc R
C16 C 0.6029(2) 0.25198(12) 0.0954(2) 0.0673(6) Uani 1 1 d .
H16A H 0.6769 0.2500 0.0749 0.081 Uiso 1 1 calc R
H16B H 0.5990 0.2902 0.1495 0.081 Uiso 1 1 calc R
C17 C 0.56549(19) 0.17107(12) 0.12379(15) 0.0573(5) Uani 1 1 d .
H17A H 0.6256 0.1387 0.1513 0.069 Uiso 1 1 calc R
H17B H 0.5109 0.1753 0.1722 0.069 Uiso 1 1 calc R
C18 C 0.28544(15) 0.07680(12) 0.10706(16) 0.0506(5) Uani 1 1 d .
H18A H 0.2781 0.1232 0.0631 0.061 Uiso 1 1 calc R
H18B H 0.3317 0.0919 0.1643 0.061 Uiso 1 1 calc R
C19 C 0.1786(2) 0.04959(17) 0.1366(3) 0.0888(10) Uani 1 1 d .
H19A H 0.1837 0.0273 0.2029 0.107 Uiso 1 1 calc R
H19B H 0.1271 0.0942 0.1343 0.107 Uiso 1 1 calc R
C20 C 0.14595(16) -0.01315(14) 0.0644(2) 0.0690(7) Uani 1 1 d .
H20A H 0.0943 -0.0507 0.0908 0.083 Uiso 1 1 calc R
H20B H 0.1144 0.0107 0.0041 0.083 Uiso 1 1 calc R
C21 C 0.24895(15) -0.05354(13) 0.04764(19) 0.0585(6) Uani 1 1 d .
H21A H 0.2635 -0.0963 0.0958 0.070 Uiso 1 1 calc R
H21B H 0.2474 -0.0772 -0.0179 0.070 Uiso 1 1 calc R
C1T C 0.83095(15) 0.01709(11) 0.43196(13) 0.0440(4) Uani 1 1 d .
C2T C 0.78548(16) 0.08890(12) 0.40472(16) 0.0530(5) Uani 1 1 d .
H2TA H 0.7278 0.1092 0.4386 0.064 Uiso 1 1 calc R
C3T C 0.8230(2) 0.13178(13) 0.32831(19) 0.0673(7) Uani 1 1 d .
H3TA H 0.7909 0.1811 0.3099 0.081 Uiso 1 1 calc R
C4T C 0.9065(2) 0.10307(16) 0.27920(18) 0.0720(7) Uani 1 1 d .
H4TA H 0.9323 0.1322 0.2266 0.086 Uiso 1 1 calc R
C5T C 0.9521(2) 0.03257(17) 0.3064(2) 0.0717(7) Uani 1 1 d .
H5TA H 1.0100 0.0125 0.2727 0.086 Uiso 1 1 calc R
C6T C 0.91541(17) -0.00974(13) 0.38200(18) 0.0587(5) Uani 1 1 d .
H6TA H 0.9488 -0.0586 0.4004 0.070 Uiso 1 1 calc R
C7T C 0.7892(2) -0.03209(16) 0.51250(17) 0.0683(6) Uani 1 1 d .
H7TA H 0.7314 -0.0033 0.5416 0.102 Uiso 1 1 calc R
H7TB H 0.8467 -0.0419 0.5617 0.102 Uiso 1 1 calc R
H7TC H 0.7624 -0.0830 0.4866 0.102 Uiso 1 1 calc R

loop_
_atom_site_aniso_label
_atom_site_aniso_U_11
_atom_site_aniso_U_22
_atom_site_aniso_U_33
_atom_site_aniso_U_23
_atom_site_aniso_U_13
_atom_site_aniso_U_12
Al 0.0362(3) 0.0374(3) 0.0353(3) 0.0022(2) 0.0012(2) 0.0009(2)
C1 0.0481(11) 0.0542(12) 0.0705(14) 0.0039(10) 0.0000(10) 0.0117(9)
C2 0.0590(12) 0.0696(14) 0.0383(10) 0.0011(9) -0.0005(9) -0.0200(10)
C3 0.0459(10) 0.0428(10) 0.0579(12) -0.0018(9) 0.0069(9) -0.0018(8)
C4 0.0409(9) 0.0369(8) 0.0330(8) 0.0052(7) 0.0034(7) -0.0036(7)
C5 0.0515(12) 0.0627(13) 0.0551(12) -0.0165(10) 0.0073(9) -0.0068(9)
C6 0.0751(17) 0.103(2) 0.0598(14) -0.0382(14) 0.0082(12) -0.0240(15)
C7 0.0640(15) 0.106(2) 0.0472(12) 0.0011(13) -0.0112(11) -0.0325(14)
C8 0.0492(12) 0.0716(15) 0.0659(14) 0.0164(12) -0.0147(10) -0.0053(10)
C9 0.0494(11) 0.0483(11) 0.0522(11) 0.0003(9) -0.0059(9) 0.0038(8)
Ca 0.0246(2) 0.0244(2) 0.0273(2) -0.00003(16) 0.00091(15) -0.00155(15)
O1 0.0345(6) 0.0397(6) 0.0307(6) 0.0028(5) -0.0015(4) 0.0021(5)
O2 0.0559(7) 0.0271(6) 0.0415(6) -0.0041(5) -0.0052(5) -0.0054(5)
O3 0.0286(6) 0.0391(6) 0.0490(7) -0.0012(5) 0.0083(5) -0.0013(4)
C10 0.0361(9) 0.0579(11) 0.0439(10) 0.0049(8) -0.0064(7) 0.0052(8)
C11 0.0595(12) 0.0471(10) 0.0394(9) 0.0020(8) -0.0079(8) 0.0144(9)
C12 0.0661(13) 0.0558(12) 0.0361(9) 0.0076(9) 0.0005(9) 0.0112(9)
C13 0.0449(10) 0.0580(11) 0.0332(9) 0.0034(8) 0.0057(7) 0.0023(8)
C14 0.113(2) 0.0318(10) 0.0682(14) 0.0044(10) -0.0260(14) -0.0093(11)
C15 0.122(2) 0.0392(12) 0.0770(17) -0.0039(11) -0.0208(16) -0.0100(13)
C16 0.0684(14) 0.0425(11) 0.0893(17) -0.0192(11) -0.0105(13) -0.0134(10)
C17 0.0772(15) 0.0434(11) 0.0493(11) -0.0128(9) -0.0138(10) -0.0073(9)
C18 0.0416(10) 0.0458(10) 0.0660(12) -0.0055(9) 0.0166(9) 0.0057(8)
C19 0.0598(15) 0.0719(16) 0.140(3) -0.0208(17) 0.0563(17) -0.0034(12)
C20 0.0314(10) 0.0605(13) 0.116(2) 0.0154(13) 0.0095(11) -0.0026(9)
C21 0.0365(10) 0.0499(11) 0.0903(16) -0.0031(11) 0.0141(10) -0.0117(8)
C1T 0.0427(10) 0.0464(10) 0.0431(10) -0.0013(8) 0.0042(8) -0.0075(7)
C2T 0.0419(10) 0.0528(11) 0.0636(12) -0.0143(10) -0.0041(9) 0.0049(8)
C3T 0.0762(16) 0.0433(11) 0.0788(16) 0.0131(11) -0.0270(13) -0.0023(10)
C4T 0.0777(17) 0.0789(17) 0.0594(14) 0.0227(13) 0.0034(12) -0.0282(14)
C5T 0.0593(14) 0.0817(17) 0.0770(16) 0.0077(13) 0.0292(12) -0.0026(12)
C6T 0.0543(12) 0.0507(12) 0.0723(14) 0.0098(10) 0.0159(11) 0.0119(9)
C7T 0.0787(16) 0.0763(16) 0.0509(12) 0.0040(11) 0.0115(11) -0.0253(13)

loop_
_atom_type_symbol
_atom_type_description
_atom_type_scat_dispersion_real
_atom_type_scat_dispersion_imag
_atom_type_scat_source
C C 0.0033 0.0016 'International Tables Vol C Tables 4.2.6.8 and 6.1.1.4'
H H 0.0000 0.0000 'International Tables Vol C Tables 4.2.6.8 and 6.1.1.4'
O O 0.0106 0.0060 'International Tables Vol C Tables 4.2.6.8 and 6.1.1.4'
Al Al 0.0645 0.0514 'International Tables Vol C Tables 4.2.6.8 and 6.1.1.4'
Ca Ca 0.2262 0.3064 'International Tables Vol C Tables 4.2.6.8 and 6.1.1.4'

loop_
_geom_angle_atom_site_label_1
_geom_angle_atom_site_label_2
_geom_angle_atom_site_label_3
_geom_angle
_geom_angle_site_symmetry_1
_geom_angle_site_symmetry_3
C2 Al C3 111.86(9) . .
C2 Al C1 109.74(10) . .
C3 Al C1 111.50(9) . .
C2 Al C4 108.61(8) . .
C3 Al C4 106.10(8) . .
C1 Al C4 108.90(9) . .
C5 C4 C9 114.37(17) . .
C5 C4 Al 123.91(14) . .
C9 C4 Al 121.72(13) . .
C6 C5 C4 123.1(2) . .
C7 C6 C5 120.5(2) . .
C8 C7 C6 119.0(2) . .
C7 C8 C9 120.1(2) . .
C8 C9 C4 123.0(2) . .
O1 Ca O1 180.0 . 3_655
O1 Ca O3 91.22(4) . .
O1 Ca O3 88.78(4) 3_655 .
O1 Ca O3 88.78(4) . 3_655
O1 Ca O3 91.22(4) 3_655 3_655
O3 Ca O3 180.0 . 3_655
O1 Ca O2 90.92(4) . 3_655
O1 Ca O2 89.08(4) 3_655 3_655
O3 Ca O2 92.16(4) . 3_655
O3 Ca O2 87.84(4) 3_655 3_655
O1 Ca O2 89.08(4) . .
O1 Ca O2 90.92(4) 3_655 .
O3 Ca O2 87.84(4) . .
O3 Ca O2 92.16(4) 3_655 .
O2 Ca O2 180.0 3_655 .
C10 O1 C13 108.51(13) . .
C10 O1 Ca 126.03(10) . .
C13 O1 Ca 124.69(10) . .
C14 O2 C17 108.03(14) . .
C14 O2 Ca 124.62(11) . .
C17 O2 Ca 127.33(11) . .
C21 O3 C18 109.07(13) . .
C21 O3 Ca 124.74(11) . .
C18 O3 Ca 126.18(10) . .
O1 C10 C11 104.98(15) . .
C10 C11 C12 101.78(15) . .
C13 C12 C11 103.06(15) . .
O1 C13 C12 106.07(15) . .
O2 C14 C15 108.57(19) . .
C14 C15 C16 105.3(2) . .
C17 C16 C15 103.43(18) . .
O2 C17 C16 105.05(17) . .
O3 C18 C19 105.06(16) . .
C20 C19 C18 104.4(2) . .
C21 C20 C19 102.47(19) . .
O3 C21 C20 105.38(16) . .
C6T C1T C2T 117.96(18) . .
C6T C1T C7T 120.3(2) . .
C2T C1T C7T 121.7(2) . .
C1T C2T C3T 120.6(2) . .
C4T C3T C2T 120.1(2) . .
C5T C4T C3T 119.4(2) . .
C4T C5T C6T 120.6(2) . .
C5T C6T C1T 121.3(2) . .

loop_
_geom_bond_atom_site_label_1
_geom_bond_atom_site_label_2
_geom_bond_distance
_geom_bond_site_symmetry_2
Al C2 1.997(2) .
Al C3 1.9988(19) .
Al C1 2.006(2) .
Al C4 2.0213(17) .
C4 C5 1.387(3) .
C4 C9 1.399(3) .
C5 C6 1.388(3) .
C6 C7 1.367(4) .
C7 C8 1.364(4) .
C8 C9 1.394(3) .
Ca O1 2.3370(11) .
Ca O1 2.3370(11) 3_655
Ca O3 2.3380(11) .
Ca O3 2.3380(11) 3_655
Ca O2 2.3432(11) 3_655
Ca O2 2.3433(11) .
O1 C10 1.458(2) .
O1 C13 1.461(2) .
O2 C14 1.448(2) .
O2 C17 1.449(2) .
O3 C21 1.457(2) .
O3 C18 1.458(2) .
C10 C11 1.504(3) .
C11 C12 1.516(3) .
C12 C13 1.508(3) .
C14 C15 1.448(3) .
C15 C16 1.509(4) .
C16 C17 1.497(3) .
C18 C19 1.499(3) .
C19 C20 1.495(4) .
C20 C21 1.493(3) .
C1T C6T 1.377(3) .
C1T C2T 1.378(3) .
C1T C7T 1.507(3) .
C2T C3T 1.386(3) .
C3T C4T 1.371(4) .
C4T C5T 1.359(4) .
C5T C6T 1.367(3) .
